data_7156923
loop_
_publ_author_name
'Wu, Lingang'
'Hao, Yanan'
'Liu, Yuxiu'
'Wang, Qingmin'

_publ_section_title
;
 NIS-mediated oxidative arene C(sp<sup>2</sup>)-H amidation toward
 3,4-dihydro-2(1H)-quinolinone, phenanthridone, and N-fused spirolactam
 derivatives.
;
_journal_issue 28
_journal_name_full 'Organic &amp; biomolecular chemistry'
_journal_page_first 6762
_journal_page_last 6770
_journal_paper_doi 10.1039/c9ob01277j
_journal_volume 17
_journal_year 2019
_chemical_formula_moiety 'C16 H15 N O'
_chemical_formula_sum 'C16 H15 N O'
_chemical_formula_weight 237.29
_space_group_crystal_system monoclinic
_space_group_IT_number 14
_space_group_name_Hall '-P 2yn'
_space_group_name_H-M_alt 'P 1 21/n 1'
_symmetry_space_group_name_Hall '-P 2yn'
_symmetry_space_group_name_H-M 'P 1 21/n 1'
_atom_sites_solution_hydrogens geom
_atom_sites_solution_primary dual
_audit_creation_date 2019-03-12
_audit_creation_method
;
Olex2 1.2
(compiled 2017.08.10 svn.r3458 for OlexSys, GUI svn.r5381)
;
_audit_update_record
;
2019-04-01 deposited with the CCDC.    2019-06-18 downloaded from the CCDC.
;
_cell_angle_alpha 90
_cell_angle_beta 95.141(9)
_cell_angle_gamma 90
_cell_formula_units_Z 4
_cell_length_a 11.7435(14)
_cell_length_b 7.1127(9)
_cell_length_c 15.6205(15)
_cell_measurement_reflns_used 2897
_cell_measurement_temperature 294.15
_cell_measurement_theta_max 28.7080
_cell_measurement_theta_min 3.8770
_cell_volume 1299.5(3)
_computing_cell_refinement 'CrysAlisPro 1.171.39.46 (Rigaku OD, 2018)'
_computing_data_collection 'CrysAlisPro 1.171.39.46 (Rigaku OD, 2018)'
_computing_data_reduction 'CrysAlisPro 1.171.39.46 (Rigaku OD, 2018)'
_computing_molecular_graphics 'Olex2 (Dolomanov et al., 2009)'
_computing_publication_material 'Olex2 (Dolomanov et al., 2009)'
_computing_structure_refinement 'ShelXL (Sheldrick, 2015)'
_computing_structure_solution 'ShelXT (Sheldrick, 2015)'
_diffrn_ambient_temperature 294.15
_diffrn_detector PILT
_diffrn_measured_fraction_theta_full 0.998
_diffrn_measured_fraction_theta_max 0.998
_diffrn_measurement_details
'List of Runs (angles in degrees, time in seconds): # Type Start End Width t~exp~ \w \q \k \f Frames -------------------------------------------------------------------------- 1 \w -84.00 94.00 0.50 40.00 -- 5.00 45.00 150.00 356 2 \w -97.00 81.00 0.50 40.00 -- -8.10 45.00 0.00 356 3 \w -78.00 -53.00 0.50 40.00 -- -8.10 45.00 90.00 50 4 \w -5.00 43.00 0.50 40.00 -- -8.10 45.00 90.00 96 5 \w -97.00 -84.50 0.50 40.00 -- -8.10 45.00 171.65 25'
_diffrn_measurement_device 'four-circle diffractometer'
_diffrn_measurement_device_type 'XtaLAB AFC10 (RCD3): fixed-chi single'
_diffrn_measurement_method '\w scans'
_diffrn_orient_matrix_type 'CrysAlisPro convention (1999,Acta A55,543-557)'
_diffrn_orient_matrix_UB_11 0.0058045000
_diffrn_orient_matrix_UB_12 0.0892697000
_diffrn_orient_matrix_UB_13 0.0201569000
_diffrn_orient_matrix_UB_21 0.0411275000
_diffrn_orient_matrix_UB_22 0.0259929000
_diffrn_orient_matrix_UB_23 -0.0284243000
_diffrn_orient_matrix_UB_31 -0.0441749000
_diffrn_orient_matrix_UB_32 0.0360414000
_diffrn_orient_matrix_UB_33 -0.0294119000
_diffrn_radiation_monochromator mirror
_diffrn_radiation_probe x-ray
_diffrn_radiation_type MoK\a
_diffrn_radiation_wavelength 0.71073
_diffrn_reflns_av_R_equivalents 0.0669
_diffrn_reflns_av_unetI/netI 0.0513
_diffrn_reflns_Laue_measured_fraction_full 0.998
_diffrn_reflns_Laue_measured_fraction_max 0.998
_diffrn_reflns_limit_h_max 15
_diffrn_reflns_limit_h_min -14
_diffrn_reflns_limit_k_max 9
_diffrn_reflns_limit_k_min -8
_diffrn_reflns_limit_l_max 20
_diffrn_reflns_limit_l_min -20
_diffrn_reflns_number 19218
_diffrn_reflns_point_group_measured_fraction_full 0.998
_diffrn_reflns_point_group_measured_fraction_max 0.998
_diffrn_reflns_theta_full 25.242
_diffrn_reflns_theta_max 28.279
_diffrn_reflns_theta_min 3.352
_diffrn_source 'Rotating-anode X-ray tube'
_diffrn_source_type 'Rigaku (Mo) X-ray Source'
_exptl_absorpt_coefficient_mu 0.076
_exptl_absorpt_correction_T_max 1.00000
_exptl_absorpt_correction_T_min 0.47578
_exptl_absorpt_correction_type multi-scan
_exptl_absorpt_process_details
;
CrysAlisPro 1.171.39.46 (Rigaku Oxford Diffraction, 2018)
Empirical absorption correction using spherical harmonics,
 implemented in SCALE3 ABSPACK scaling algorithm.
;
_exptl_crystal_colour colourless
_exptl_crystal_colour_primary colourless
_exptl_crystal_density_diffrn 1.213
_exptl_crystal_description plate
_exptl_crystal_F_000 504
_exptl_crystal_size_max 0.24
_exptl_crystal_size_mid 0.22
_exptl_crystal_size_min 0.12
_refine_diff_density_max 0.254
_refine_diff_density_min -0.149
_refine_diff_density_rms 0.036
_refine_ls_extinction_method none
_refine_ls_goodness_of_fit_ref 1.016
_refine_ls_hydrogen_treatment constr
_refine_ls_matrix_type full
_refine_ls_number_parameters 164
_refine_ls_number_reflns 3232
_refine_ls_number_restraints 0
_refine_ls_restrained_S_all 1.016
_refine_ls_R_factor_all 0.1112
_refine_ls_R_factor_gt 0.0514
_refine_ls_shift/su_max 0.000
_refine_ls_shift/su_mean 0.000
_refine_ls_structure_factor_coef Fsqd
_refine_ls_weighting_details 'w=1/[\s^2^(Fo^2^)+(0.0594P)^2^+0.2324P] where P=(Fo^2^+2Fc^2^)/3'
_refine_ls_weighting_scheme calc
_refine_ls_wR_factor_gt 0.1214
_refine_ls_wR_factor_ref 0.1472
_reflns_Friedel_coverage 0.000
_reflns_number_gt 1791
_reflns_number_total 3232
_reflns_threshold_expression 'I > 2\s(I)'
_cod_data_source_file c9ob01277j2.cif
_cod_data_source_block m20190311c
_cod_depositor_comments 'Adding full bibliography for 7156923.cif.'
_cod_database_code 7156923
_shelx_shelxl_version_number 2018/3
_chemical_oxdiff_formula C16H15NO
_shelx_space_group_comment
;
The symmetry employed for this shelxl refinement is uniquely defined
by the following loop, which should always be used as a source of
symmetry information in preference to the above space-group names.
They are only intended as comments.
;
_reflns_odcompleteness_completeness 99.69
_reflns_odcompleteness_iscentric 1
_reflns_odcompleteness_theta 28.22
_olex2_refinement_description
;
1. Fixed Uiso
 At 1.2 times of:
  All C(H) groups, All C(H,H) groups
 At 1.5 times of:
  All C(H,H,H) groups
2.a Secondary CH2 refined with riding coordinates:
 C2(H2A,H2B), C3(H3A,H3B)
2.b Aromatic/amide H refined with riding coordinates:
 C6(H6), C7(H7), C8(H8), C12(H12), C13(H13), C14(H14), C15(H15), C16(H16)
2.c Idealised Me refined as rotating group:
 C10(H10A,H10B,H10C)
;
_olex2_submission_special_instructions 'No special instructions were received'
_oxdiff_exptl_absorpt_empirical_details
;
Empirical correction (ABSPACK) includes:
- Absorption correction using spherical harmonics
- Frame scaling
;
_oxdiff_exptl_absorpt_empirical_full_max 2.065
_oxdiff_exptl_absorpt_empirical_full_min 0.379

loop_
_space_group_symop_operation_xyz
'x, y, z'
'-x+1/2, y+1/2, -z+1/2'
'-x, -y, -z'
'x-1/2, -y-1/2, z-1/2'

loop_
_atom_site_label
_atom_site_type_symbol
_atom_site_fract_x
_atom_site_fract_y
_atom_site_fract_z
_atom_site_U_iso_or_equiv
_atom_site_adp_type
_atom_site_occupancy
_atom_site_site_symmetry_order
_atom_site_calc_flag
_atom_site_refinement_flags_posn
O1 O 0.57350(12) 0.7814(2) 0.46449(8) 0.0752(5) Uani 1 1 d .
N1 N 0.54017(11) 0.6503(2) 0.33348(8) 0.0459(4) Uani 1 1 d .
C1 C 0.51460(15) 0.7736(3) 0.39632(11) 0.0516(4) Uani 1 1 d .
C2 C 0.40965(16) 0.8901(3) 0.37644(11) 0.0579(5) Uani 1 1 d .
H2A H 0.414589 1.001538 0.412364 0.069 Uiso 1 1 calc R
H2B H 0.343318 0.818735 0.390248 0.069 Uiso 1 1 calc R
C3 C 0.39383(17) 0.9489(3) 0.28316(11) 0.0581(5) Uani 1 1 d .
H3A H 0.319606 1.007876 0.271430 0.070 Uiso 1 1 calc R
H3B H 0.451871 1.040448 0.271931 0.070 Uiso 1 1 calc R
C4 C 0.40228(13) 0.7826(2) 0.22462(10) 0.0443(4) Uani 1 1 d .
C5 C 0.47490(13) 0.6362(2) 0.25238(10) 0.0424(4) Uani 1 1 d .
C6 C 0.48642(16) 0.4792(3) 0.20045(11) 0.0535(5) Uani 1 1 d .
H6 H 0.534089 0.380564 0.219514 0.064 Uiso 1 1 calc R
C7 C 0.42620(17) 0.4718(3) 0.12026(12) 0.0604(5) Uani 1 1 d .
H7 H 0.433204 0.367252 0.085349 0.072 Uiso 1 1 calc R
C8 C 0.35609(16) 0.6178(3) 0.09184(11) 0.0596(5) Uani 1 1 d .
H8 H 0.316997 0.611657 0.037442 0.072 Uiso 1 1 calc R
C9 C 0.34274(15) 0.7739(3) 0.14290(11) 0.0526(5) Uani 1 1 d .
C10 C 0.26529(19) 0.9318(4) 0.10996(14) 0.0795(7) Uani 1 1 d .
H10A H 0.204448 0.945939 0.146611 0.119 Uiso 1 1 calc GR
H10B H 0.233756 0.903533 0.052577 0.119 Uiso 1 1 calc GR
H10C H 0.308302 1.046541 0.109716 0.119 Uiso 1 1 calc GR
C11 C 0.63643(15) 0.5266(3) 0.35383(10) 0.0493(4) Uani 1 1 d .
C12 C 0.62053(19) 0.3555(3) 0.39200(12) 0.0644(5) Uani 1 1 d .
H12 H 0.547938 0.317798 0.404298 0.077 Uiso 1 1 calc R
C13 C 0.7141(3) 0.2404(4) 0.41182(13) 0.0857(8) Uani 1 1 d .
H13 H 0.704142 0.123655 0.436909 0.103 Uiso 1 1 calc R
C14 C 0.8208(3) 0.2968(5) 0.39485(16) 0.0991(10) Uani 1 1 d .
H14 H 0.883263 0.218650 0.408490 0.119 Uiso 1 1 calc R
C15 C 0.8359(2) 0.4682(5) 0.35777(17) 0.0985(9) Uani 1 1 d .
H15 H 0.908836 0.507330 0.347162 0.118 Uiso 1 1 calc R
C16 C 0.74323(17) 0.5831(4) 0.33610(13) 0.0715(6) Uani 1 1 d .
H16 H 0.753239 0.698296 0.309609 0.086 Uiso 1 1 calc R

loop_
_atom_site_aniso_label
_atom_site_aniso_U_11
_atom_site_aniso_U_22
_atom_site_aniso_U_33
_atom_site_aniso_U_23
_atom_site_aniso_U_13
_atom_site_aniso_U_12
O1 0.0814(10) 0.0873(11) 0.0529(8) -0.0248(7) -0.0166(7) 0.0217(8)
N1 0.0482(8) 0.0486(9) 0.0400(7) -0.0060(6) -0.0013(6) 0.0064(6)
C1 0.0554(10) 0.0525(11) 0.0457(9) -0.0107(8) -0.0015(8) 0.0037(9)
C2 0.0583(11) 0.0599(12) 0.0549(10) -0.0167(9) 0.0019(8) 0.0078(9)
C3 0.0611(11) 0.0541(12) 0.0579(11) -0.0075(9) -0.0021(8) 0.0113(9)
C4 0.0417(9) 0.0454(10) 0.0457(9) -0.0021(7) 0.0027(7) -0.0039(7)
C5 0.0428(9) 0.0446(10) 0.0396(8) -0.0031(7) 0.0027(6) -0.0057(7)
C6 0.0631(11) 0.0458(11) 0.0513(10) -0.0067(8) 0.0037(8) -0.0013(9)
C7 0.0746(13) 0.0560(12) 0.0499(10) -0.0155(9) 0.0020(9) -0.0146(11)
C8 0.0617(12) 0.0695(14) 0.0457(10) -0.0064(9) -0.0059(8) -0.0164(10)
C9 0.0472(10) 0.0584(12) 0.0510(10) 0.0010(9) -0.0034(7) -0.0086(9)
C10 0.0775(15) 0.0880(18) 0.0684(13) 0.0033(12) -0.0193(11) 0.0119(13)
C11 0.0547(11) 0.0552(11) 0.0374(8) -0.0031(8) 0.0011(7) 0.0116(9)
C12 0.0812(14) 0.0588(13) 0.0521(10) 0.0028(9) 0.0002(9) 0.0092(11)
C13 0.132(2) 0.0691(16) 0.0540(12) 0.0071(11) -0.0040(13) 0.0362(16)
C14 0.101(2) 0.132(3) 0.0630(14) -0.0046(15) 0.0007(13) 0.070(2)
C15 0.0666(15) 0.144(3) 0.0868(17) 0.0153(18) 0.0189(12) 0.0396(17)
C16 0.0594(13) 0.0875(16) 0.0689(13) 0.0104(12) 0.0134(10) 0.0153(12)

loop_
_atom_type_symbol
_atom_type_description
_atom_type_scat_dispersion_real
_atom_type_scat_dispersion_imag
_atom_type_scat_source
C C 0.0033 0.0016 'International Tables Vol C Tables 4.2.6.8 and 6.1.1.4'
H H 0.0000 0.0000 'International Tables Vol C Tables 4.2.6.8 and 6.1.1.4'
N N 0.0061 0.0033 'International Tables Vol C Tables 4.2.6.8 and 6.1.1.4'
O O 0.0106 0.0060 'International Tables Vol C Tables 4.2.6.8 and 6.1.1.4'

loop_
_geom_angle_atom_site_label_1
_geom_angle_atom_site_label_2
_geom_angle_atom_site_label_3
_geom_angle
C1 N1 C5 123.19(14)
C1 N1 C11 116.72(13)
C5 N1 C11 120.06(13)
O1 C1 N1 120.80(16)
O1 C1 C2 123.33(16)
N1 C1 C2 115.84(14)
C1 C2 H2A 109.1
C1 C2 H2B 109.1
C1 C2 C3 112.43(14)
H2A C2 H2B 107.8
C3 C2 H2A 109.1
C3 C2 H2B 109.1
C2 C3 H3A 109.4
C2 C3 H3B 109.4
H3A C3 H3B 108.0
C4 C3 C2 111.07(16)
C4 C3 H3A 109.4
C4 C3 H3B 109.4
C5 C4 C3 118.12(14)
C5 C4 C9 119.57(16)
C9 C4 C3 122.27(16)
C4 C5 N1 119.42(14)
C4 C5 C6 120.47(15)
C6 C5 N1 120.09(15)
C5 C6 H6 120.3
C7 C6 C5 119.30(18)
C7 C6 H6 120.3
C6 C7 H7 119.8
C8 C7 C6 120.42(18)
C8 C7 H7 119.8
C7 C8 H8 119.5
C7 C8 C9 121.05(16)
C9 C8 H8 119.5
C4 C9 C10 121.01(17)
C8 C9 C4 119.16(18)
C8 C9 C10 119.83(17)
C9 C10 H10A 109.5
C9 C10 H10B 109.5
C9 C10 H10C 109.5
H10A C10 H10B 109.5
H10A C10 H10C 109.5
H10B C10 H10C 109.5
C12 C11 N1 120.00(17)
C16 C11 N1 119.33(17)
C16 C11 C12 120.66(19)
C11 C12 H12 120.5
C11 C12 C13 119.0(2)
C13 C12 H12 120.5
C12 C13 H13 119.7
C14 C13 C12 120.5(2)
C14 C13 H13 119.7
C13 C14 H14 120.0
C13 C14 C15 120.0(2)
C15 C14 H14 120.0
C14 C15 H15 119.9
C14 C15 C16 120.2(3)
C16 C15 H15 119.9
C11 C16 C15 119.6(2)
C11 C16 H16 120.2
C15 C16 H16 120.2

loop_
_geom_bond_atom_site_label_1
_geom_bond_atom_site_label_2
_geom_bond_distance
O1 C1 1.218(2)
N1 C1 1.369(2)
N1 C5 1.424(2)
N1 C11 1.445(2)
C1 C2 1.494(3)
C2 H2A 0.9700
C2 H2B 0.9700
C2 C3 1.511(3)
C3 H3A 0.9700
C3 H3B 0.9700
C3 C4 1.504(2)
C4 C5 1.390(2)
C4 C9 1.401(2)
C5 C6 1.394(2)
C6 H6 0.9300
C6 C7 1.383(3)
C7 H7 0.9300
C7 C8 1.374(3)
C8 H8 0.9300
C8 C9 1.384(3)
C9 C10 1.506(3)
C10 H10A 0.9600
C10 H10B 0.9600
C10 H10C 0.9600
C11 C12 1.375(3)
C11 C16 1.369(3)
C12 H12 0.9300
C12 C13 1.383(3)
C13 H13 0.9300
C13 C14 1.364(4)
C14 H14 0.9300
C14 C15 1.368(4)
C15 H15 0.9300
C15 C16 1.378(3)
C16 H16 0.9300

loop_
_geom_torsion_atom_site_label_1
_geom_torsion_atom_site_label_2
_geom_torsion_atom_site_label_3
_geom_torsion_atom_site_label_4
_geom_torsion
O1 C1 C2 C3 144.9(2)
N1 C1 C2 C3 -37.0(2)
N1 C5 C6 C7 -177.14(16)
N1 C11 C12 C13 -179.25(16)
N1 C11 C16 C15 178.02(19)
C1 N1 C5 C4 18.2(2)
C1 N1 C5 C6 -163.59(16)
C1 N1 C11 C12 88.8(2)
C1 N1 C11 C16 -90.0(2)
C1 C2 C3 C4 50.8(2)
C2 C3 C4 C5 -32.2(2)
C2 C3 C4 C9 149.91(16)
C3 C4 C5 N1 -1.4(2)
C3 C4 C5 C6 -179.64(16)
C3 C4 C9 C8 178.89(17)
C3 C4 C9 C10 -0.8(3)
C4 C5 C6 C7 1.1(3)
C5 N1 C1 O1 -179.47(18)
C5 N1 C1 C2 2.4(2)
C5 N1 C11 C12 -89.23(19)
C5 N1 C11 C16 91.9(2)
C5 C4 C9 C8 1.0(2)
C5 C4 C9 C10 -178.67(17)
C5 C6 C7 C8 0.3(3)
C6 C7 C8 C9 -0.9(3)
C7 C8 C9 C4 0.3(3)
C7 C8 C9 C10 179.99(19)
C9 C4 C5 N1 176.50(15)
C9 C4 C5 C6 -1.7(2)
C11 N1 C1 O1 2.5(3)
C11 N1 C1 C2 -175.60(16)
C11 N1 C5 C4 -163.89(15)
C11 N1 C5 C6 14.3(2)
C11 C12 C13 C14 0.9(3)
C12 C11 C16 C15 -0.8(3)
C12 C13 C14 C15 -0.1(4)
C13 C14 C15 C16 -1.1(4)
C14 C15 C16 C11 1.6(4)
C16 C11 C12 C13 -0.4(3)
